data_7230501
loop_
_publ_author_name
'Kotha, Sambasivarao'
'Pulletikurti, Sunil'

_publ_section_title
;
 Synthesis of propellanes containing a bicyclo[2.2.2]octene unit via the
 Diels--Alder reaction and ring-closing metathesis as key steps
;
_journal_issue 27
_journal_name_full 'RSC Advances'
_journal_page_first 14906
_journal_paper_doi 10.1039/C8RA02687D
_journal_volume 8
_journal_year 2018
_chemical_formula_moiety 'C24 H23 N O2'
_chemical_formula_sum 'C24 H23 N O2'
_chemical_formula_weight 357.43
_space_group_crystal_system orthorhombic
_space_group_IT_number 62
_space_group_name_Hall '-P 2ac 2n'
_space_group_name_H-M_alt 'P n m a'
_symmetry_space_group_name_Hall '-P 2ac 2n'
_symmetry_space_group_name_H-M 'P n m a'
_atom_sites_solution_hydrogens mixed
_atom_sites_solution_primary dual
_audit_block_doi 10.5517/ccdc.csd.cc1yzn1m
_audit_creation_date 2017-12-18
_audit_creation_method
;
Olex2 1.2
(compiled 2017.08.10 svn.r3458 for OlexSys, GUI svn.r5381)
;
_audit_update_record
;
2018-01-15 deposited with the CCDC.
2018-04-03 downloaded from the CCDC.
;
_cell_angle_alpha 90
_cell_angle_beta 90
_cell_angle_gamma 90
_cell_formula_units_Z 4
_cell_length_a 14.7181(7)
_cell_length_b 10.2605(5)
_cell_length_c 12.0651(6)
_cell_measurement_reflns_used 6356
_cell_measurement_temperature 150
_cell_measurement_theta_max 30.8070
_cell_measurement_theta_min 2.5880
_cell_volume 1822.01(15)
_computing_cell_refinement 'CrystalClear-SM Expert 2.0 r7 (Rigaku, 2011)'
_computing_data_collection 'CrystalClear-SM Expert 2.0 r7 (Rigaku, 2011)'
_computing_data_reduction 'CrystalClear-SM Expert 2.0 r7 (Rigaku, 2011)'
_computing_molecular_graphics 'Olex2 (Dolomanov et al., 2009)'
_computing_publication_material 'Olex2 (Dolomanov et al., 2009)'
_computing_structure_refinement 'ShelXL (Sheldrick, 2015)'
_computing_structure_solution 'ShelXT (Sheldrick, 2015)'
_diffrn_ambient_temperature 150
_diffrn_detector CCD
_diffrn_detector_area_resol_mean 28.5714
_diffrn_detector_type 'Rigaku Saturn724+'
_diffrn_measured_fraction_theta_full 0.994
_diffrn_measured_fraction_theta_max 0.994
_diffrn_measurement_details
;
List of Runs (angles in degrees, time in seconds):

  # Type    Start    End  Width  t~exp~   \w     \q     \k     \f   Frames
#--------------------------------------------------------------------------
  1  \w    -92.50  19.00   0.50   10.00    --  -20.00 -72.00  36.00  223
  2  \w    -41.00  40.00   0.50   10.00    --  -20.00  72.00-180.00  162
  3  \w    -93.50 -17.00   0.50   10.00    --  -20.00 -72.00 -36.00  153
  4  \w    -59.00  49.00   0.50   10.00    --  -20.00  72.00  36.00  216
  5  \w    -47.50  -4.00   0.50   10.00    --  -20.00  72.00 108.00   87
;
_diffrn_measurement_device 'AFC12 (Right): Kappa 3 circle'
_diffrn_measurement_device_type 'Rigaku Saturn724+ (2x2 bin mode)'
_diffrn_measurement_method 'profile data from \w-scans'
_diffrn_measurement_specimen_support 'Mitegen 50um'
_diffrn_orient_matrix_type 'CrysAlisPro convention (1999,Acta A55,543-557)'
_diffrn_orient_matrix_UB_11 0.0386701000
_diffrn_orient_matrix_UB_12 -0.0150153000
_diffrn_orient_matrix_UB_13 0.0327321000
_diffrn_orient_matrix_UB_21 -0.0282245000
_diffrn_orient_matrix_UB_22 -0.0070560000
_diffrn_orient_matrix_UB_23 0.0472067000
_diffrn_orient_matrix_UB_31 -0.0057321000
_diffrn_orient_matrix_UB_32 -0.0670822000
_diffrn_orient_matrix_UB_33 -0.0124652000
_diffrn_radiation_collimation 0.3
_diffrn_radiation_monochromator Confocal
_diffrn_radiation_probe x-ray
_diffrn_radiation_type MoK\a
_diffrn_radiation_wavelength 0.71073
_diffrn_reflns_av_R_equivalents 0.0817
_diffrn_reflns_av_unetI/netI 0.0379
_diffrn_reflns_Laue_measured_fraction_full 0.994
_diffrn_reflns_Laue_measured_fraction_max 0.994
_diffrn_reflns_limit_h_max 16
_diffrn_reflns_limit_h_min -17
_diffrn_reflns_limit_k_max 12
_diffrn_reflns_limit_k_min -12
_diffrn_reflns_limit_l_max 14
_diffrn_reflns_limit_l_min -14
_diffrn_reflns_number 13659
_diffrn_reflns_point_group_measured_fraction_full 0.994
_diffrn_reflns_point_group_measured_fraction_max 0.994
_diffrn_reflns_theta_full 24.995
_diffrn_reflns_theta_max 24.995
_diffrn_reflns_theta_min 2.606
_diffrn_source 'Rotating Anode'
_diffrn_source_current 24.0
_diffrn_source_power 1.2
_diffrn_source_target Mo
_diffrn_source_type 'Rotating Anode'
_diffrn_source_voltage 50.0
_exptl_absorpt_coefficient_mu 0.082
_exptl_absorpt_correction_T_max 1.00000
_exptl_absorpt_correction_T_min 0.64183
_exptl_absorpt_correction_type multi-scan
_exptl_absorpt_process_details
;
CrysAlisPro 1.171.38.43 (Rigaku Oxford Diffraction, 2015)
Empirical absorption correction using spherical harmonics,
 implemented in SCALE3 ABSPACK scaling algorithm.
;
_exptl_crystal_colour colourless
_exptl_crystal_colour_primary colourless
_exptl_crystal_density_diffrn 1.303
_exptl_crystal_description block
_exptl_crystal_F_000 760
_exptl_crystal_size_max 0.18
_exptl_crystal_size_mid 0.13
_exptl_crystal_size_min 0.09
_refine_diff_density_max 0.305
_refine_diff_density_min -0.260
_refine_diff_density_rms 0.056
_refine_ls_extinction_method none
_refine_ls_goodness_of_fit_ref 1.060
_refine_ls_hydrogen_treatment mixed
_refine_ls_matrix_type full
_refine_ls_number_parameters 141
_refine_ls_number_reflns 1696
_refine_ls_number_restraints 0
_refine_ls_restrained_S_all 1.060
_refine_ls_R_factor_all 0.0560
_refine_ls_R_factor_gt 0.0455
_refine_ls_shift/su_max 0.000
_refine_ls_shift/su_mean 0.000
_refine_ls_structure_factor_coef Fsqd
_refine_ls_weighting_details 'w=1/[\s^2^(Fo^2^)+(0.0690P)^2^+0.6300P] where P=(Fo^2^+2Fc^2^)/3'
_refine_ls_weighting_scheme calc
_refine_ls_wR_factor_gt 0.1211
_refine_ls_wR_factor_ref 0.1319
_reflns_Friedel_coverage 0.000
_reflns_number_gt 1412
_reflns_number_total 1696
_reflns_threshold_expression 'I > 2\s(I)'
_cod_data_source_file c8ra02687d2.cif
_cod_data_source_block srk-ps-01-40_mo
_cod_database_code 7230501
_shelx_shelxl_version_number 2014/7
_chemical_oxdiff_formula CHNOS
_shelx_space_group_comment
;
The symmetry employed for this shelxl refinement is uniquely defined
by the following loop, which should always be used as a source of
symmetry information in preference to the above space-group names.
They are only intended as comments.
;
_shelx_estimated_absorpt_t_max 0.993
_shelx_estimated_absorpt_t_min 0.985
_reflns_odcompleteness_completeness 93.98
_reflns_odcompleteness_iscentric 1
_reflns_odcompleteness_theta 31.24
_olex2_refinement_description
;
1. Fixed Uiso
 At 1.2 times of:
  All C(H) groups, All C(H,H) groups
2.a Ternary CH refined with riding coordinates:
 C13(H13), C11(H11)
2.b Secondary CH2 refined with riding coordinates:
 C9(H9A,H9B)
2.c Aromatic/amide H refined with riding coordinates:
 C10(H10), C12(H12), C14(H14), C3(H3), C2(H2), C6(H6), C4(H4), C5(H5)
;
_olex2_submission_special_instructions 'No special instructions were received'
_oxdiff_exptl_absorpt_empirical_details
;
Empirical correction (ABSPACK) includes:
- Absorption correction using spherical harmonics
- Frame scaling
- Detector area scaling
;
_oxdiff_exptl_absorpt_empirical_full_max 2.980
_oxdiff_exptl_absorpt_empirical_full_min 0.475

loop_
_space_group_symop_operation_xyz
'x, y, z'
'-x+1/2, -y, z+1/2'
'-x, y+1/2, -z'
'x+1/2, -y+1/2, -z+1/2'
'-x, -y, -z'
'x-1/2, y, -z-1/2'
'x, -y-1/2, z'
'-x-1/2, y-1/2, z-1/2'

loop_
_atom_site_label
_atom_site_type_symbol
_atom_site_fract_x
_atom_site_fract_y
_atom_site_fract_z
_atom_site_U_iso_or_equiv
_atom_site_adp_type
_atom_site_occupancy
_atom_site_site_symmetry_order
_atom_site_calc_flag
_atom_site_refinement_flags_posn
_atom_site_refinement_flags_adp
_atom_site_refinement_flags_occupancy
O1 O 0.71575(8) 0.47176(11) 0.68352(9) 0.0304(4) Uani 1 1 d . . .
N1 N 0.71855(12) 0.2500 0.70848(15) 0.0214(5) Uani 1 2 d S T P
C9 C 0.79740(10) 0.38718(16) 0.46621(13) 0.0239(4) Uani 1 1 d . . .
H9A H 0.7889 0.3861 0.3848 0.029 Uiso 1 1 calc R . .
H9B H 0.8033 0.4791 0.4900 0.029 Uiso 1 1 calc R . .
C10 C 0.88254(11) 0.31445(17) 0.49539(13) 0.0275(4) Uani 1 1 d . . .
H10 H 0.9363 0.3609 0.5138 0.033 Uiso 1 1 calc R . .
C12 C 0.54677(10) 0.31493(16) 0.54191(12) 0.0224(4) Uani 1 1 d . . .
H12 H 0.5031 0.3652 0.5811 0.027 Uiso 1 1 calc R . .
C14 C 0.52834(12) 0.38746(17) 0.30155(13) 0.0278(4) Uani 1 1 d . . .
H14 H 0.4708 0.3673 0.3328 0.033 Uiso 1 1 calc R . .
C7 C 0.71619(10) 0.36288(15) 0.64529(13) 0.0209(4) Uani 1 1 d . . .
C8 C 0.71378(10) 0.32557(15) 0.52263(12) 0.0195(4) Uani 1 1 d . . .
C13 C 0.61107(11) 0.32659(15) 0.35321(12) 0.0225(4) Uani 1 1 d . . .
H13 H 0.6654 0.3564 0.3104 0.027 Uiso 1 1 calc R . .
C3 C 0.79981(17) 0.2500 0.9984(2) 0.0284(6) Uani 1 2 d S T P
H3 H 0.8557 0.2500 1.0379 0.034 Uiso 1 2 calc RS T P
C1 C 0.71870(14) 0.2500 0.82774(18) 0.0206(5) Uani 1 2 d S T P
C11 C 0.62187(10) 0.37506(15) 0.47454(12) 0.0210(4) Uani 1 1 d . . .
H11 H 0.6186 0.4723 0.4779 0.025 Uiso 1 1 calc R . .
C2 C 0.80026(15) 0.2500 0.88370(19) 0.0260(5) Uani 1 2 d S T P
H2 H 0.8561 0.2500 0.8441 0.031 Uiso 1 2 calc RS T P
C6 C 0.63696(15) 0.2500 0.88392(19) 0.0246(5) Uani 1 2 d S T P
H6 H 0.5812 0.2500 0.8443 0.030 Uiso 1 2 calc RS T P
C4 C 0.71886(16) 0.2500 1.0556(2) 0.0270(6) Uani 1 2 d S T P
H4 H 0.7191 0.2500 1.1344 0.032 Uiso 1 2 calc RS T P
C5 C 0.63727(16) 0.2500 0.99904(19) 0.0261(5) Uani 1 2 d S T P
H5 H 0.5815 0.2500 1.0387 0.031 Uiso 1 2 calc RS T P
C15 C 0.53043(16) 0.46664(19) 0.21607(16) 0.0381(5) Uani 1 1 d . . .
H15A H 0.4730(14) 0.503(2) 0.1852(17) 0.048(6) Uiso 1 1 d . . .
H15B H 0.5879(17) 0.487(2) 0.1820(18) 0.057(7) Uiso 1 1 d . . .

loop_
_atom_site_aniso_label
_atom_site_aniso_U_11
_atom_site_aniso_U_22
_atom_site_aniso_U_33
_atom_site_aniso_U_23
_atom_site_aniso_U_13
_atom_site_aniso_U_12
O1 0.0470(8) 0.0203(7) 0.0238(6) -0.0037(5) -0.0020(5) -0.0014(5)
N1 0.0254(10) 0.0216(10) 0.0170(9) 0.000 -0.0007(7) 0.000
C9 0.0263(9) 0.0217(9) 0.0238(8) 0.0022(7) 0.0018(6) -0.0040(6)
C10 0.0242(9) 0.0322(9) 0.0260(9) -0.0004(7) 0.0036(7) -0.0043(7)
C12 0.0224(8) 0.0264(8) 0.0183(8) -0.0016(6) -0.0003(6) 0.0029(6)
C14 0.0334(9) 0.0251(9) 0.0249(9) -0.0015(7) -0.0038(7) 0.0014(7)
C7 0.0208(8) 0.0203(9) 0.0216(8) 0.0009(7) 0.0000(6) -0.0003(6)
C8 0.0231(8) 0.0164(9) 0.0191(8) 0.0004(6) 0.0003(6) 0.0000(6)
C13 0.0257(8) 0.0224(9) 0.0194(8) 0.0002(6) 0.0008(6) -0.0008(6)
C3 0.0306(13) 0.0303(13) 0.0244(12) 0.000 -0.0068(10) 0.000
C1 0.0257(12) 0.0176(11) 0.0185(11) 0.000 -0.0008(9) 0.000
C11 0.0262(9) 0.0162(8) 0.0205(8) 0.0006(6) 0.0005(6) 0.0017(6)
C2 0.0221(11) 0.0315(13) 0.0244(12) 0.000 0.0028(9) 0.000
C6 0.0250(12) 0.0228(12) 0.0260(12) 0.000 -0.0016(9) 0.000
C4 0.0383(14) 0.0225(12) 0.0202(11) 0.000 0.0006(10) 0.000
C5 0.0272(13) 0.0255(12) 0.0255(12) 0.000 0.0068(10) 0.000
C15 0.0509(13) 0.0336(11) 0.0299(10) 0.0026(8) -0.0070(9) 0.0090(9)

loop_
_atom_type_symbol
_atom_type_description
_atom_type_scat_dispersion_real
_atom_type_scat_dispersion_imag
_atom_type_scat_source
C C 0.0033 0.0016 'International Tables Vol C Tables 4.2.6.8 and 6.1.1.4'
H H 0.0000 0.0000 'International Tables Vol C Tables 4.2.6.8 and 6.1.1.4'
N N 0.0061 0.0033 'International Tables Vol C Tables 4.2.6.8 and 6.1.1.4'
O O 0.0106 0.0060 'International Tables Vol C Tables 4.2.6.8 and 6.1.1.4'

loop_
_geom_angle_atom_site_label_1
_geom_angle_atom_site_label_2
_geom_angle_atom_site_label_3
_geom_angle
_geom_angle_site_symmetry_1
_geom_angle_site_symmetry_3
C7 N1 C7 113.23(18) 7_565 .
C7 N1 C1 123.35(9) 7_565 .
C7 N1 C1 123.34(9) . .
C10 C9 C8 111.05(13) . .
C10 C10 C9 119.83(9) 7_565 .
C12 C12 C11 114.22(8) 7_565 .
C15 C14 C13 124.30(17) . .
O1 C7 N1 124.21(15) . .
O1 C7 C8 126.92(14) . .
N1 C7 C8 108.87(13) . .
C9 C8 C8 114.20(8) . 7_565
C9 C8 C11 113.28(12) . .
C7 C8 C9 107.82(12) . .
C7 C8 C8 104.50(8) . 7_565
C7 C8 C11 107.40(12) . .
C8 C8 C11 109.04(8) 7_565 .
C14 C13 C13 114.54(9) . 7_565
C14 C13 C11 109.89(13) . .
C11 C13 C13 108.66(8) . 7_565
C4 C3 C2 120.4(2) . .
C2 C1 N1 119.44(19) . .
C2 C1 C6 121.3(2) . .
C6 C1 N1 119.31(19) . .
C12 C11 C8 107.65(12) . .
C12 C11 C13 107.61(12) . .
C13 C11 C8 109.60(12) . .
C1 C2 C3 119.1(2) . .
C1 C6 C5 119.2(2) . .
C3 C4 C5 120.3(2) . .
C4 C5 C6 119.8(2) . .

loop_
_geom_bond_atom_site_label_1
_geom_bond_atom_site_label_2
_geom_bond_distance
_geom_bond_site_symmetry_2
O1 C7 1.2086(19) .
N1 C7 1.3871(18) .
N1 C7 1.3871(18) 7_565
N1 C1 1.439(3) .
C9 C10 1.500(2) .
C9 C8 1.542(2) .
C10 C10 1.323(3) 7_565
C12 C12 1.332(3) 7_565
C12 C11 1.504(2) .
C14 C13 1.504(2) .
C14 C15 1.313(3) .
C7 C8 1.529(2) .
C8 C8 1.551(3) 7_565
C8 C11 1.557(2) .
C13 C13 1.572(3) 7_565
C13 C11 1.554(2) .
C3 C2 1.384(3) .
C3 C4 1.377(3) .
C1 C2 1.377(3) .
C1 C6 1.381(3) .
C6 C5 1.389(3) .
C4 C5 1.381(3) .
